data_7056502
loop_
_publ_author_name
'Yang, Mei-Si'
'Chen, Wei-Chao'
'Qin, Chao'
'Yao, Wei'
'Yin, Ying-Xue'
'Su, Zhong-Min'

_publ_section_title
;
 An Unprecedented 3D Architecture Based on Nb/W Mixed-Addendum
 Polyoxometalate and Lanthanide-Organic Complex: Synthesis, Crystal
 Structure and Properties
;
_journal_name_full 'New J. Chem.'
_journal_paper_doi 10.1039/C7NJ02011B
_journal_year 2017
_chemical_formula_moiety 'C36 H24 La8 N6 Nb9 O164 Si3 W27, 14(O)'
_chemical_formula_sum 'C36 H27 La8 N6 Nb9 O172 Si3 W27'
_chemical_formula_weight 10291.32
_space_group_crystal_system trigonal
_space_group_IT_number 147
_space_group_name_Hall '-P 3'
_space_group_name_H-M_alt 'P -3'
_symmetry_space_group_name_Hall '-P 3'
_symmetry_space_group_name_H-M 'P -3'
_atom_sites_solution_hydrogens geom
_atom_sites_solution_primary dual
_audit_creation_date 2017-07-17
_audit_creation_method
;
Olex2 1.2
(compiled 2017.03.28 svn.r3405 for OlexSys, GUI svn.r5337)
;
_audit_update_record
;
2017-07-17 deposited with the CCDC.
2017-08-01 downloaded from the CCDC.
;
_cell_angle_alpha 90
_cell_angle_beta 90
_cell_angle_gamma 120
_cell_formula_units_Z 1
_cell_length_a 23.4764(7)
_cell_length_b 23.4764(7)
_cell_length_c 12.1560(6)
_cell_measurement_reflns_used 43287
_cell_measurement_temperature 296
_cell_measurement_theta_max 25.127
_cell_measurement_theta_min 1.628
_cell_volume 5802.1(4)
_computing_cell_refinement 'SAINT+ Ver. 2016.5-0 (Bruker-AXS, 2016)'
_computing_data_collection 'APEX3 Ver. 2016.5-0 (Bruker-AXS, 2016)'
_computing_data_reduction 'SAINT+ Ver. 2016.5-0 (Bruker-AXS, 2016)'
_computing_molecular_graphics 'OLEX2 (Dolomanov et al., 2009)'
_computing_publication_material 'OLEX2 (Dolomanov et al., 2009)'
_computing_structure_refinement 'XL (Sheldrick, 2015b)'
_computing_structure_solution 'XT (Sheldrick, 2015a)'
_diffrn_ambient_temperature 296.0
_diffrn_detector 'charge-coupled device (CCD) area detector'
_diffrn_detector_area_resol_mean 7.9
_diffrn_detector_type 'Bruker APEX II'
_diffrn_measured_fraction_theta_full 0.995
_diffrn_measured_fraction_theta_max 0.996
_diffrn_measurement_device 'three-circle diffractometer'
_diffrn_measurement_device_type 'Bruker APEX II Quazar'
_diffrn_measurement_method '0.5\% \w and 0.5\% \f scans'
_diffrn_radiation_collimation 'focusing mirrors'
_diffrn_radiation_detector 'Bruker APEX II'
_diffrn_radiation_monochromator 'mirror optics'
_diffrn_radiation_probe x-ray
_diffrn_radiation_type MoK\a
_diffrn_radiation_wavelength 0.71073
_diffrn_radiation_xray_symbol K-L~3~
_diffrn_reflns_av_R_equivalents 0.0593
_diffrn_reflns_av_unetI/netI 0.0413
_diffrn_reflns_Laue_measured_fraction_full 0.995
_diffrn_reflns_Laue_measured_fraction_max 0.996
_diffrn_reflns_limit_h_max 31
_diffrn_reflns_limit_h_min -28
_diffrn_reflns_limit_k_max 27
_diffrn_reflns_limit_k_min -31
_diffrn_reflns_limit_l_max 15
_diffrn_reflns_limit_l_min -16
_diffrn_reflns_number 43287
_diffrn_reflns_point_group_measured_fraction_full 0.995
_diffrn_reflns_point_group_measured_fraction_max 0.996
_diffrn_reflns_theta_full 25.242
_diffrn_reflns_theta_max 28.310
_diffrn_reflns_theta_min 1.952
_diffrn_source 'microfocus sealed X-ray tube'
_diffrn_source_type 'Incoatec I\ms'
_exptl_absorpt_coefficient_mu 15.288
_exptl_absorpt_correction_T_max 0.87
_exptl_absorpt_correction_T_min 0.86
_exptl_absorpt_correction_type multi-scan
_exptl_absorpt_process_details
;
SADABS-2016/2 (Krause et al., 2015) was used for absorption correction.
;
_exptl_crystal_colour yellow
_exptl_crystal_colour_primary yellow
_exptl_crystal_density_diffrn 2.945
_exptl_crystal_density_method 'not measured'
_exptl_crystal_description block
_exptl_crystal_F_000 4526
_exptl_crystal_size_max 0.24
_exptl_crystal_size_mid 0.22
_exptl_crystal_size_min 0.20
_refine_diff_density_max 2.722
_refine_diff_density_min -2.002
_refine_diff_density_rms 0.309
_refine_ls_extinction_method none
_refine_ls_goodness_of_fit_ref 1.080
_refine_ls_hydrogen_treatment constr
_refine_ls_matrix_type full
_refine_ls_number_parameters 496
_refine_ls_number_reflns 9601
_refine_ls_number_restraints 825
_refine_ls_restrained_S_all 1.071
_refine_ls_R_factor_all 0.0739
_refine_ls_R_factor_gt 0.0615
_refine_ls_shift/su_max 0.003
_refine_ls_shift/su_mean 0.000
_refine_ls_structure_factor_coef Fsqd
_refine_ls_weighting_details 'w=1/[\s^2^(Fo^2^)+(0.0478P)^2^+188.1340P] where P=(Fo^2^+2Fc^2^)/3'
_refine_ls_weighting_scheme calc
_refine_ls_wR_factor_gt 0.1436
_refine_ls_wR_factor_ref 0.1497
_reflns_Friedel_coverage 0.000
_reflns_number_gt 7980
_reflns_number_total 9601
_reflns_threshold_expression 'I > 2\s(I)'
_cod_data_source_file c7nj02011b2.cif
_cod_data_source_block p-3_sq
_cod_database_code 7056502
_shelx_shelxl_version_number 2017/1
_shelx_space_group_comment
;
The symmetry employed for this shelxl refinement is uniquely defined
by the following loop, which should always be used as a source of
symmetry information in preference to the above space-group names.
They are only intended as comments.
;
_olex2_refinement_description
;
1. Fixed Uiso
 At 1.2 times of:
  All C(H) groups
2. Restrained distances
 O23-C6 = O24-C6 = O26-C6' = O25-C6'
 1.25 with sigma of 0.02
 C4'-C6' = C4-C6
 1.45 with sigma of 0.02
 O2W-La2
 2.6 with sigma of 0.01
 O24-O23 \\sim O25-O26
 with sigma of 0.001
 C4-C6 \\sim C4'-C6'
 with sigma of 0.001
 O23-C6 \\sim O24-C6 \\sim O25-C6' \\sim O26-C6'
 with sigma of 0.001
3. Uiso/Uaniso restraints and constraints
C4 \\sim C5 \\sim C1 \\sim C2 \\sim C3 \\sim C6 \\sim C4' \\sim C3' \\sim C2'
\\sim C1' \\sim C5' \\sim C6' \\sim N1 \\sim N1': within 3.8A with sigma of
0.03 and sigma for terminal atoms of 0.03
Uanis(C6') \\sim Ueq, Uanis(O25) \\sim Ueq, Uanis(O26) \\sim Ueq, Uanis(C4')
\\sim Ueq, Uanis(C3') \\sim Ueq, Uanis(C5') \\sim Ueq, Uanis(C2') \\sim Ueq,
Uanis(N1') \\sim Ueq, Uanis(C1') \\sim Ueq, : with sigma of 0.01 and sigma for
terminal atoms of 0.005
Uanis(O7W) \\sim Ueq, Uanis(O5W) \\sim Ueq, Uanis(O4W) \\sim Ueq, Uanis(O6W)
\\sim Ueq, Uanis(O3W) \\sim Ueq, Uanis(O2W) \\sim Ueq, Uanis(O8) \\sim Ueq,
Uanis(O10) \\sim Ueq, Uanis(O9) \\sim Ueq, Uanis(O21) \\sim Ueq, Uanis(O6)
\\sim Ueq, Uanis(O11) \\sim Ueq, Uanis(O5) \\sim Ueq, Uanis(O13) \\sim Ueq,
Uanis(O4) \\sim Ueq, Uanis(O7) \\sim Ueq, Uanis(O20) \\sim Ueq, Uanis(O15)
\\sim Ueq, Uanis(O12) \\sim Ueq, Uanis(O14) \\sim Ueq, Uanis(O16) \\sim Ueq:
with sigma of 0.03 and sigma for terminal atoms of 0.01
Uanis(O4) \\sim Ueq, Uanis(O6) \\sim Ueq, Uanis(O8) \\sim Ueq, Uanis(O9) \\sim
Ueq, Uanis(O10) \\sim Ueq, Uanis(O11) \\sim Ueq, Uanis(O12) \\sim Ueq,
Uanis(O13) \\sim Ueq, Uanis(O14) \\sim Ueq, Uanis(O15) \\sim Ueq, Uanis(O5W)
\\sim Ueq, Uanis(O3W) \\sim Ueq: with sigma of 0.01 and sigma for terminal
atoms of 0.001
Uanis(W4) = Uanis(Nb4)
Uanis(W5) = Uanis(Nb5)
Uanis(W6) = Uanis(Nb6)
4. Rigid body (RIGU) restrains
 O25, O26, C4', C3', H3', C2', H2', C1', H1', N1', C5', H5', C6'
 with sigma for 1-2 distances of 0.001 and sigma for 1-3 distances of 0.001
 O23, O24, C4, C5, H5, N1, C1, H1, C2, H2, C3, H3, C6
 with sigma for 1-2 distances of 0.001 and sigma for 1-3 distances of 0.001
5. Others
 Fixed Sof: O17(0.5) O18(0.5) O19(0.5) O22(0.5) W4(0.5) W5(0.5) W6(0.5)
 La1(0.9) O23(0.7) O24(0.7) C4(0.7) C5(0.7) H5(0.7) N1(0.7) C1(0.7) H1(0.7)
 C2(0.7) H2(0.7) C3(0.7) H3(0.7) C6(0.7) La1'(0.1) Nb4(0.5) Nb5(0.5) Nb6(0.5)
 O25(0.3) O26(0.3) C4'(0.3) C3'(0.3) H3'(0.3) C2'(0.3) H2'(0.3) C1'(0.3)
 H1'(0.3) N1'(0.3) C5'(0.3) H5'(0.3) C6'(0.3)
6.a Aromatic/amide H refined with riding coordinates:
 C5(H5), C1(H1), C2(H2), C3(H3), C3'(H3'), C2'(H2'), C1'(H1'), C5'(H5')
6.b Fitted hexagon refined as free rotating group:
 C4(C5,N1,C1,C2,C3), C4'(C3',C2',C1',N1',C5')
;
_olex2_submission_special_instructions 'No special instructions were received'

loop_
_space_group_symop_operation_xyz
'x, y, z'
'-y, x-y, z'
'-x+y, -x, z'
'-x, -y, -z'
'y, -x+y, -z'
'x-y, x, -z'

loop_
_atom_site_label
_atom_site_type_symbol
_atom_site_fract_x
_atom_site_fract_y
_atom_site_fract_z
_atom_site_U_iso_or_equiv
_atom_site_adp_type
_atom_site_occupancy
_atom_site_site_symmetry_order
_atom_site_calc_flag
_atom_site_refinement_flags_posn
_atom_site_refinement_flags_adp
_atom_site_refinement_flags_occupancy
_atom_site_disorder_assembly
_atom_site_disorder_group
W1 W 1.04806(2) 1.44836(2) -0.23889(3) 0.03652(11) Uani 1 1 d . . . . .
W2 W 1.04810(2) 1.59972(2) -0.23888(3) 0.03645(10) Uani 1 1 d . . . . .
W3 W 1.00001(2) 1.65106(2) -0.00001(4) 0.04123(11) Uani 1 1 d . . . . .
La2 La 0.666667 1.333333 0.28219(7) 0.0288(2) Uani 1 3 d DS T P A .
Si1 Si 1.000000 1.500000 0.000000 0.0232(7) Uani 1 2 d S T P A .
O1 O 0.7534(3) 1.3770(4) 0.1308(6) 0.0381(19) Uani 1 1 d . . . . .
O1W O 0.666667 1.333333 0.4958(12) 0.054(4) Uani 1 3 d S T P A .
O2 O 0.8256(4) 1.5262(5) -0.2311(7) 0.054(2) Uani 1 1 d . . . . .
O3 O 1.1741(4) 1.7004(5) 0.2313(7) 0.056(3) Uani 1 1 d . . . . .
O3W O 0.9017(8) 1.3013(8) 0.5581(13) 0.120(5) Uani 1 1 d . U . . .
O4 O 0.9569(5) 1.3987(6) -0.2526(9) 0.079(3) Uani 1 1 d . U . . .
O4W O 0.6664(11) 1.1998(11) 0.5502(19) 0.171(7) Uani 1 1 d . U . . .
O5 O 1.0450(4) 1.6584(6) -0.1343(8) 0.078(3) Uani 1 1 d . U . . .
O5W O 0.6985(8) 1.0989(8) 0.5590(13) 0.120(5) Uani 1 1 d . U . . .
O6 O 0.9575(5) 1.5590(6) -0.2532(9) 0.078(3) Uani 1 1 d . U . . .
O6W O 0.8006(11) 1.3330(10) 0.5512(19) 0.164(6) Uani 1 1 d . U . . .
O7 O 1.0452(5) 1.3865(6) -0.1354(8) 0.084(4) Uani 1 1 d . U . . .
O7W O 0.8310(11) 1.1697(11) 0.746(2) 0.187(8) Uani 1 1 d . U . . .
O8 O 0.8686(5) 1.3771(6) 0.1837(13) 0.089(3) Uani 1 1 d . U . . .
O9 O 1.0415(4) 1.5208(5) -0.2998(12) 0.077(3) Uani 1 1 d . U . . .
O10 O 0.8689(5) 1.4918(6) 0.1837(13) 0.087(3) Uani 1 1 d . U . . .
O11 O 0.9203(5) 1.5981(6) -0.0722(8) 0.077(3) Uani 1 1 d . U . . .
O12 O 0.8276(7) 1.3577(6) -0.0298(10) 0.100(4) Uani 1 1 d . U . . .
O13 O 1.0799(5) 1.6778(6) 0.0710(8) 0.080(3) Uani 1 1 d . U . . .
O14 O 0.8277(7) 1.4701(6) -0.0300(10) 0.093(3) Uani 1 1 d . U . . .
O15 O 0.8709(7) 1.4355(6) -0.2080(10) 0.099(4) Uani 1 1 d . U . . .
O16 O 1.0700(7) 1.6464(6) -0.3509(9) 0.087(4) Uani 1 1 d . U . . .
O17 O 1.0087(5) 1.4476(6) 0.0683(11) 0.030(3) Uani 0.5 1 d . . . . .
O18 O 1.0086(5) 1.5614(6) 0.0672(11) 0.027(3) Uani 0.5 1 d . . . . .
O19 O 1.0447(5) 1.5225(6) -0.1094(9) 0.022(3) Uani 0.5 1 d . . . . .
O20 O 1.0708(6) 1.4245(6) -0.3503(9) 0.082(3) Uani 1 1 d . U . . .
O21 O 0.9999(7) 1.7227(6) 0.0007(13) 0.102(4) Uani 1 1 d . U . . .
O22 O 0.9180(6) 1.4586(7) -0.0483(10) 0.030(3) Uani 0.5 1 d . . . . .
W4 W 1.12654(4) 1.63645(5) 0.15715(7) 0.0359(2) Uani 0.5 1 d . . . A 1
W5 W 0.87350(4) 1.50987(5) -0.15722(7) 0.03586(16) Uani 0.5 1 d . . . A 1
W6 W 0.82743(3) 1.41369(4) 0.06930(6) 0.02743(17) Uani 0.5 1 d . . . A 1
La1 La 0.77977(4) 1.22015(4) 0.61011(6) 0.04309(19) Uani 0.9 1 d . . . A 1
O23 O 0.77462(6) 1.22673(6) 0.40638(9) 0.0713(19) Uani 0.7 1 d D U . A 1
O24 O 0.72835(4) 1.27267(4) 0.30748(19) 0.0803(19) Uani 0.7 1 d D U . A 1
C4 C 0.77978(11) 1.21987(11) 0.21933(14) 0.0553(10) Uani 0.7 1 d D U . A 1
C5 C 0.7662(4) 1.2330(4) 0.1141(3) 0.0566(13) Uani 0.7 1 d G U . A 1
H5 H 0.742400 1.254563 0.104705 0.068 Uiso 0.7 1 calc R U . A 1
N1 N 0.7882(6) 1.2139(6) 0.02277(18) 0.0640(12) Uani 0.7 1 d G U . A 1
C1 C 0.8238(7) 1.1816(7) 0.0368(7) 0.0659(12) Uani 0.7 1 d G U . A 1
H1 H 0.838541 1.168838 -0.024327 0.079 Uiso 0.7 1 calc R U . A 1
C2 C 0.8374(7) 1.1685(7) 0.1420(9) 0.0670(13) Uani 0.7 1 d G U . A 1
H2 H 0.861191 1.146937 0.151377 0.080 Uiso 0.7 1 calc R U . A 1
C3 C 0.8154(4) 1.1876(5) 0.2333(6) 0.0591(11) Uani 0.7 1 d G U . A 1
H3 H 0.824446 1.178849 0.303746 0.071 Uiso 0.7 1 calc R U . A 1
C6 C 0.75873(4) 1.24140(4) 0.31640(8) 0.0475(10) Uani 0.7 1 d D U . A 1
La1' La 0.8068(3) 1.1933(4) 0.6340(7) 0.0503(18) Uani 0.1 1 d . . . A 2
Nb4 Nb 1.11007(10) 1.63146(12) 0.15161(17) 0.0359(2) Uani 0.5 1 d . . . A 2
Nb5 Nb 0.88987(9) 1.52154(12) -0.15138(16) 0.03586(16) Uani 0.5 1 d . . . A 2
Nb6 Nb 0.84004(8) 1.42012(10) 0.09908(15) 0.02743(17) Uani 0.5 1 d . . . A 2
O25 O 0.82403(5) 1.17755(5) 0.45123(12) 0.0599(16) Uani 0.3 1 d D U . A 2
O26 O 0.76893(4) 1.22793(4) 0.4020(3) 0.0584(15) Uani 0.3 1 d D U . A 2
C4' C 0.8076(3) 1.1922(3) 0.26212(11) 0.0578(11) Uani 0.3 1 d D U . A 2
C3' C 0.7819(11) 1.2218(11) 0.1950(10) 0.0577(13) Uani 0.3 1 d G U . A 2
H3' H 0.764651 1.246156 0.226105 0.069 Uiso 0.3 1 calc R U . A 2
C2' C 0.7819(16) 1.2150(15) 0.0814(9) 0.0589(13) Uani 0.3 1 d G U . A 2
H2' H 0.764736 1.234800 0.036528 0.071 Uiso 0.3 1 calc R U . A 2
C1' C 0.8077(16) 1.1786(16) 0.0350(3) 0.0596(13) Uani 0.3 1 d G U . A 2
H1' H 0.807722 1.174033 -0.041039 0.072 Uiso 0.3 1 calc R U . A 2
N1' N 0.8334(16) 1.1490(15) 0.1021(13) 0.0603(13) Uani 0.3 1 d G U . A 2
C5' C 0.8333(11) 1.1558(10) 0.2156(12) 0.0584(12) Uani 0.3 1 d G U . A 2
H5' H 0.850539 1.135974 0.260550 0.070 Uiso 0.3 1 calc R U . A 2
C6' C 0.79995(4) 1.19846(4) 0.38024(8) 0.0570(11) Uani 0.3 1 d D U . A 2
O2W O 0.7832(4) 1.3931(9) 0.3727(12) 0.133(6) Uani 1 1 d D U . . .
O8W O 0.666667 1.333333 -0.1106(10) 0.031(3) Uani 1 3 d S T P . .
O9W O 0.9158(8) 1.4581(7) 0.5504(9) 0.108(5) Uani 1 1 d . . . . .

loop_
_atom_site_aniso_label
_atom_site_aniso_U_11
_atom_site_aniso_U_22
_atom_site_aniso_U_33
_atom_site_aniso_U_23
_atom_site_aniso_U_13
_atom_site_aniso_U_12
W1 0.02261(16) 0.0460(2) 0.02806(18) -0.01128(16) 0.00643(14) 0.00748(14)
W2 0.02236(15) 0.0536(2) 0.02800(18) 0.01765(16) 0.00624(14) 0.01493(14)
W3 0.0481(2) 0.0425(2) 0.0351(2) 0.00143(17) 0.00253(18) 0.02410(15)
La2 0.0359(3) 0.0359(3) 0.0146(4) 0.000 0.000 0.01797(15)
Si1 0.0176(13) 0.0302(15) 0.0156(14) 0.0059(12) 0.0083(11) 0.0073(11)
O1 0.025(3) 0.058(4) 0.022(3) -0.001(3) -0.003(3) 0.014(3)
O1W 0.066(6) 0.066(6) 0.029(7) 0.000 0.000 0.033(3)
O2 0.036(3) 0.099(6) 0.031(4) 0.000(4) 0.000(3) 0.036(3)
O3 0.035(4) 0.065(5) 0.031(4) -0.005(4) 0.003(3) -0.002(4)
O3W 0.115(7) 0.119(7) 0.086(7) 0.005(6) 0.009(6) 0.029(5)
O4 0.051(5) 0.084(6) 0.057(5) 0.031(4) -0.012(4) -0.001(4)
O4W 0.164(9) 0.184(9) 0.159(9) 0.021(7) -0.003(7) 0.084(6)
O5 0.053(4) 0.157(7) 0.042(5) -0.032(5) -0.004(4) 0.065(4)
O5W 0.119(7) 0.114(7) 0.089(7) -0.009(6) -0.005(6) 0.029(5)
O6 0.049(4) 0.122(6) 0.066(5) -0.035(5) -0.006(4) 0.044(4)
O6W 0.179(9) 0.155(8) 0.151(9) 0.002(7) -0.022(7) 0.078(6)
O7 0.065(6) 0.085(7) 0.039(5) 0.027(5) -0.004(4) -0.011(5)
O7W 0.252(14) 0.241(14) 0.150(16) 0.004(12) -0.010(12) 0.185(9)
O8 0.050(4) 0.081(5) 0.139(8) -0.012(5) -0.022(5) 0.035(3)
O9 0.041(4) 0.063(4) 0.134(7) -0.002(5) -0.009(4) 0.032(3)
O10 0.052(4) 0.076(5) 0.135(7) -0.006(5) -0.021(5) 0.034(3)
O11 0.051(4) 0.124(6) 0.051(5) -0.022(4) 0.004(4) 0.040(4)
O12 0.132(6) 0.097(6) 0.074(6) 0.016(5) 0.052(5) 0.060(4)
O13 0.054(5) 0.091(6) 0.045(4) 0.016(4) -0.005(4) -0.001(4)
O14 0.133(6) 0.088(5) 0.065(5) 0.017(4) 0.051(5) 0.060(4)
O15 0.147(7) 0.090(5) 0.070(6) 0.015(5) 0.041(5) 0.068(4)
O16 0.119(7) 0.064(5) 0.053(5) 0.017(4) 0.014(5) 0.027(4)
O17 0.011(5) 0.036(6) 0.034(7) -0.008(5) -0.005(5) 0.006(4)
O18 0.010(4) 0.043(6) 0.030(6) -0.007(5) -0.010(4) 0.016(4)
O19 0.017(5) 0.028(5) 0.010(5) -0.001(4) -0.005(4) 0.004(4)
O20 0.109(5) 0.110(5) 0.055(5) -0.003(4) 0.018(4) 0.076(4)
O21 0.108(6) 0.089(6) 0.113(7) 0.014(5) 0.042(5) 0.053(4)
O22 0.014(5) 0.052(7) 0.012(5) 0.006(5) 0.004(4) 0.006(5)
W4 0.0207(4) 0.0398(3) 0.0158(2) -0.0083(2) 0.0015(3) -0.0084(3)
W5 0.0208(3) 0.0764(4) 0.0159(2) 0.0100(2) 0.0014(2) 0.0285(2)
W6 0.0124(2) 0.0434(3) 0.0159(4) 0.0012(3) 0.0026(2) 0.0060(2)
La1 0.0418(4) 0.0423(4) 0.0277(3) 0.0039(3) -0.0036(3) 0.0079(3)
O23 0.093(3) 0.112(4) 0.0430(17) 0.0149(19) -0.0012(19) 0.076(2)
O24 0.1181(19) 0.1186(19) 0.051(6) 0.012(2) -0.005(2) 0.0940(10)
C4 0.0571(18) 0.0562(18) 0.0467(13) 0.0029(14) -0.0009(14) 0.0239(10)
C5 0.058(3) 0.057(3) 0.0442(14) 0.0017(15) -0.0019(14) 0.0202(15)
N1 0.062(2) 0.061(2) 0.0508(19) -0.0040(17) 0.0029(17) 0.0179(11)
C1 0.066(2) 0.064(2) 0.0533(18) -0.004(2) 0.005(2) 0.0214(12)
C2 0.074(3) 0.066(3) 0.0550(18) -0.0050(16) 0.0048(15) 0.0309(15)
C3 0.0665(18) 0.0602(19) 0.051(2) 0.0010(16) 0.0018(16) 0.0315(10)
C6 0.0515(17) 0.0513(17) 0.0414(15) 0.0088(14) -0.0050(14) 0.0269(10)
La1' 0.044(3) 0.053(3) 0.053(4) -0.014(3) 0.011(3) 0.024(2)
Nb4 0.0207(4) 0.0398(3) 0.0158(2) -0.0083(2) 0.0015(3) -0.0084(3)
Nb5 0.0208(3) 0.0764(4) 0.0159(2) 0.0100(2) 0.0014(2) 0.0285(2)
Nb6 0.0124(2) 0.0434(3) 0.0159(4) 0.0012(3) 0.0026(2) 0.0060(2)
O25 0.061(2) 0.062(3) 0.056(2) -0.0007(19) 0.0012(19) 0.0297(14)
O26 0.0590(18) 0.0583(18) 0.056(3) -0.002(2) 0.0023(19) 0.0281(10)
C4' 0.059(2) 0.0580(18) 0.0539(13) -0.0015(12) 0.0021(13) 0.0276(11)
C3' 0.058(2) 0.058(2) 0.0539(15) -0.0008(15) 0.0020(17) 0.0265(13)
C2' 0.059(2) 0.060(2) 0.0538(16) -0.0007(18) 0.0020(19) 0.0269(12)
C1' 0.060(2) 0.0610(19) 0.054(2) -0.0022(15) 0.0014(16) 0.0276(11)
N1' 0.063(2) 0.061(2) 0.0540(16) -0.0034(16) 0.0007(18) 0.0296(13)
C5' 0.061(2) 0.0581(19) 0.0538(16) -0.0017(16) 0.0026(17) 0.0280(12)
C6' 0.0577(17) 0.0570(18) 0.0537(14) -0.0019(14) 0.0019(14) 0.0269(10)
O2W 0.107(7) 0.154(8) 0.109(8) -0.002(7) 0.006(6) 0.044(5)
O8W 0.027(3) 0.027(3) 0.038(6) 0.000 0.000 0.0135(17)
O9W 0.167(11) 0.138(10) 0.039(6) -0.012(6) -0.021(7) 0.091(7)

loop_
_atom_type_symbol
_atom_type_description
_atom_type_scat_dispersion_real
_atom_type_scat_dispersion_imag
_atom_type_scat_source
C C 0.0033 0.0016 'International Tables Vol C Tables 4.2.6.8 and 6.1.1.4'
H H 0.0000 0.0000 'International Tables Vol C Tables 4.2.6.8 and 6.1.1.4'
La La -0.2871 2.4523 'International Tables Vol C Tables 4.2.6.8 and 6.1.1.4'
N N 0.0061 0.0033 'International Tables Vol C Tables 4.2.6.8 and 6.1.1.4'
Nb Nb -2.0727 0.6215 'International Tables Vol C Tables 4.2.6.8 and 6.1.1.4'
O O 0.0106 0.0060 'International Tables Vol C Tables 4.2.6.8 and 6.1.1.4'
Si Si 0.0817 0.0704 'International Tables Vol C Tables 4.2.6.8 and 6.1.1.4'
W W -0.8490 6.8722 'International Tables Vol C Tables 4.2.6.8 and 6.1.1.4'

loop_
_geom_angle_atom_site_label_1
_geom_angle_atom_site_label_2
_geom_angle_atom_site_label_3
_geom_angle
_geom_angle_site_symmetry_1
_geom_angle_site_symmetry_3
O4 W1 O7 89.5(5) . .
O4 W1 O9 86.8(5) . .
O4 W1 O10 160.6(6) . 4_785
O4 W1 O18 67.3(4) . 4_785
O4 W1 O19 94.0(5) . .
O7 W1 O9 160.2(6) . .
O7 W1 O18 63.2(5) . 4_785
O7 W1 O19 96.9(5) . .
O9 W1 O18 97.6(5) . 4_785
O9 W1 O19 64.1(5) . .
O10 W1 O7 87.8(5) 4_785 .
O10 W1 O9 89.3(5) 4_785 .
O10 W1 O18 94.5(5) 4_785 4_785
O10 W1 O19 67.4(5) 4_785 .
O19 W1 O18 44.1(4) . 4_785
O20 W1 O4 100.3(6) . .
O20 W1 O7 100.3(6) . .
O20 W1 O9 99.5(6) . .
O20 W1 O10 99.0(6) . 4_785
O20 W1 O18 158.3(5) . 4_785
O20 W1 O19 157.7(5) . .
O5 W2 O9 159.8(5) . .
O5 W2 O17 63.0(5) . 4_785
O5 W2 O19 96.4(5) . .
O6 W2 O5 89.2(4) . .
O6 W2 O8 161.1(6) . 4_785
O6 W2 O9 87.1(5) . .
O6 W2 O17 67.4(5) . 4_785
O6 W2 O19 94.4(5) . .
O8 W2 O5 87.9(5) 4_785 .
O8 W2 O9 89.3(5) 4_785 .
O8 W2 O17 94.7(5) 4_785 4_785
O8 W2 O19 67.4(5) 4_785 .
O9 W2 O17 97.3(5) . 4_785
O9 W2 O19 64.2(5) . .
O16 W2 O5 100.5(6) . .
O16 W2 O6 99.2(6) . .
O16 W2 O8 99.7(7) . 4_785
O16 W2 O9 99.7(6) . .
O16 W2 O17 157.7(6) . 4_785
O16 W2 O19 158.4(6) . .
O19 W2 O17 43.9(5) . 4_785
O5 W3 O7 158.6(6) . 4_785
O5 W3 O17 64.0(5) . 4_785
O5 W3 O18 94.9(5) . .
O7 W3 O17 95.3(5) 4_785 4_785
O7 W3 O18 64.3(6) 4_785 .
O11 W3 O5 89.0(4) . .
O11 W3 O7 87.6(4) . 4_785
O11 W3 O17 67.5(5) . 4_785
O11 W3 O18 94.2(5) . .
O13 W3 O5 87.0(4) . .
O13 W3 O7 89.4(5) . 4_785
O13 W3 O11 160.9(6) . .
O13 W3 O17 94.1(5) . 4_785
O13 W3 O18 67.6(5) . .
O18 W3 O17 41.7(5) . 4_785
O21 W3 O5 101.1(6) . .
O21 W3 O7 100.3(7) . 4_785
O21 W3 O11 99.6(7) . .
O21 W3 O13 99.5(7) . .
O21 W3 O17 159.3(6) . 4_785
O21 W3 O18 159.0(6) . .
O1 La2 O1 73.6(2) 3_575 2_775
O1 La2 O1 73.6(2) . 2_775
O1 La2 O1 73.6(2) . 3_575
O1 La2 O1W 136.23(15) 2_775 .
O1 La2 O1W 136.23(15) . .
O1 La2 O1W 136.23(15) 3_575 .
O24 La2 O1 75.2(2) . .
O24 La2 O1 75.24(19) 2_775 .
O24 La2 O1 75.24(19) 3_575 2_775
O24 La2 O1 75.24(19) . 3_575
O24 La2 O1 75.2(2) 3_575 3_575
O24 La2 O1 75.2(2) 2_775 2_775
O24 La2 O1 140.82(16) 2_775 3_575
O24 La2 O1 140.82(16) . 2_775
O24 La2 O1 140.82(16) 3_575 .
O24 La2 O1W 82.95(6) . .
O24 La2 O1W 82.95(6) 3_575 .
O24 La2 O1W 82.95(6) 2_775 .
O24 La2 O24 118.52(2) . 3_575
O24 La2 O24 118.52(3) . 2_775
O24 La2 O24 118.52(2) 3_575 2_775
O17 Si1 O17 180.0(8) . 4_785
O17 Si1 O19 111.8(7) . .
O17 Si1 O19 68.2(7) . 4_785
O17 Si1 O19 111.8(7) 4_785 4_785
O17 Si1 O19 68.2(7) 4_785 .
O17 Si1 O22 74.0(6) 4_785 .
O17 Si1 O22 74.0(6) . 4_785
O17 Si1 O22 106.0(6) 4_785 4_785
O17 Si1 O22 106.0(6) . .
O18 Si1 O17 64.4(7) . 4_785
O18 Si1 O17 64.4(7) 4_785 .
O18 Si1 O17 115.6(7) . .
O18 Si1 O17 115.6(7) 4_785 4_785
O18 Si1 O18 180.0 . 4_785
O18 Si1 O19 68.7(6) 4_785 .
O18 Si1 O19 68.7(6) . 4_785
O18 Si1 O19 111.3(6) . .
O18 Si1 O19 111.3(6) 4_785 4_785
O18 Si1 O22 106.3(6) . .
O18 Si1 O22 73.7(6) . 4_785
O18 Si1 O22 73.7(6) 4_785 .
O18 Si1 O22 106.3(6) 4_785 4_785
O19 Si1 O19 180.0(4) 4_785 .
O19 Si1 O22 75.0(5) . 4_785
O19 Si1 O22 75.0(5) 4_785 .
O19 Si1 O22 105.0(5) 4_785 4_785
O19 Si1 O22 105.0(5) . .
O22 Si1 O22 180.0 4_785 .
W6 O1 La2 160.2(4) . .
Nb6 O1 La2 146.1(4) . .
W5 O2 La1 161.7(5) . 2_774
W5 O2 La1' 150.2(5) . 2_774
La1 O2 La1' 23.6(2) 2_774 2_774
W4 O3 La1 162.1(5) . 4_786
W4 O3 La1' 150.5(6) . 4_786
La1 O3 La1' 23.6(2) 4_786 4_786
W1 O4 W4 139.9(6) . 4_785
Nb4 O4 W1 132.6(6) 4_785 .
W2 O5 W3 136.7(7) . .
W2 O6 W5 139.5(6) . .
Nb5 O6 W2 132.2(6) . .
W1 O7 W3 136.2(9) . 4_785
W2 O8 W6 138.0(7) 4_785 .
W2 O9 W1 134.1(8) . .
W1 O10 W6 138.1(7) 4_785 .
W3 O11 W5 138.9(7) . .
Nb5 O11 W3 131.8(7) . .
W4 O12 Nb4 9.33(10) 4_785 4_785
W6 O12 W4 136.5(7) . 4_785
W6 O12 Nb4 132.4(7) . 4_785
Nb4 O12 Nb6 129.4(7) 4_785 .
W3 O13 W4 138.9(6) . .
Nb4 O13 W3 131.6(6) . .
W6 O14 W5 136.3(8) . .
Nb5 O14 Nb6 129.5(8) . .
W4 O15 Nb4 9.82(11) 4_785 4_785
W5 O15 W4 140.3(8) . 4_785
W5 O15 Nb4 137.5(8) . 4_785
Nb4 O15 Nb5 132.6(8) 4_785 .
W3 O17 W2 95.4(5) 4_785 4_785
Si1 O17 W2 123.5(7) . 4_785
Si1 O17 W3 126.5(7) . 4_785
Si1 O17 O18 57.7(7) . 4_785
Si1 O17 O19 56.7(6) . 4_785
Si1 O17 Nb5 119.5(6) . 4_785
O18 O17 W2 137.6(7) 4_785 4_785
O18 O17 W3 68.8(7) 4_785 4_785
O18 O17 O19 98.6(9) 4_785 4_785
O18 O17 Nb5 127.2(8) 4_785 4_785
O19 O17 W2 66.8(6) 4_785 4_785
O19 O17 W3 138.3(7) 4_785 4_785
O19 O17 Nb5 124.2(7) 4_785 4_785
W3 O18 W1 95.4(5) . 4_785
Si1 O18 W1 123.1(6) . 4_785
Si1 O18 W3 127.3(7) . .
Si1 O18 O17 57.8(7) . 4_785
Si1 O18 O19 56.5(6) . 4_785
Si1 O18 Nb4 119.2(6) . .
O17 O18 W1 138.0(7) 4_785 4_785
O17 O18 W3 69.5(7) 4_785 .
O17 O18 O19 98.6(8) 4_785 4_785
O17 O18 Nb4 127.7(7) 4_785 .
O19 O18 W1 66.6(5) 4_785 4_785
O19 O18 W3 138.7(7) 4_785 .
O19 O18 Nb4 123.3(7) 4_785 .
Nb4 O18 W3 92.0(4) . .
W2 O19 W1 96.9(4) . .
Si1 O19 W1 124.1(6) . .
Si1 O19 W2 124.4(7) . .
Si1 O19 O17 55.1(6) . 4_785
Si1 O19 O18 54.8(5) . 4_785
Si1 O19 Nb6 121.3(6) . 4_785
O17 O19 W1 139.4(7) 4_785 .
O17 O19 W2 69.4(6) 4_785 .
O17 O19 O18 96.2(8) 4_785 4_785
O17 O19 Nb6 126.4(7) 4_785 4_785
O18 O19 W1 69.4(6) 4_785 .
O18 O19 W2 139.8(7) 4_785 .
O18 O19 Nb6 125.7(8) 4_785 4_785
Nb6 O19 W1 90.3(4) 4_785 .
Nb6 O19 W2 90.5(4) 4_785 .
Si1 O22 W4 123.7(8) . 4_785
Si1 O22 W5 123.0(7) . .
Si1 O22 W6 122.8(6) . .
Si1 O22 Nb4 115.2(8) . 4_785
Si1 O22 Nb5 114.6(7) . .
Si1 O22 Nb6 112.1(6) . .
W4 O22 W5 93.9(4) 4_785 .
W6 O22 W4 92.5(4) . 4_785
W6 O22 W5 92.3(5) . .
Nb4 O22 Nb5 105.0(5) 4_785 .
Nb4 O22 Nb6 104.7(5) 4_785 .
Nb5 O22 Nb6 104.1(6) . .
O3 W4 O4 97.7(4) . 4_785
O3 W4 O12 106.8(5) . 4_785
O3 W4 O13 97.3(5) . .
O3 W4 O15 110.0(6) . 4_785
O3 W4 O22 165.2(5) . 4_785
O4 W4 O13 81.6(4) 4_785 .
O4 W4 O22 93.1(4) 4_785 4_785
O12 W4 O4 154.4(5) 4_785 4_785
O12 W4 O13 88.1(6) 4_785 .
O12 W4 O22 64.2(5) 4_785 4_785
O13 W4 O22 94.1(5) . 4_785
O15 W4 O4 84.4(6) 4_785 4_785
O15 W4 O12 93.7(6) 4_785 4_785
O15 W4 O13 150.7(6) 4_785 .
O15 W4 O22 61.1(6) 4_785 4_785
O2 W5 O6 97.7(4) . .
O2 W5 O11 97.1(5) . .
O2 W5 O14 106.5(6) . .
O2 W5 O15 110.0(6) . .
O2 W5 O22 164.9(4) . .
O6 W5 O22 93.4(5) . .
O11 W5 O6 81.0(4) . .
O11 W5 O22 94.7(5) . .
O14 W5 O6 154.5(6) . .
O14 W5 O11 88.3(5) . .
O14 W5 O22 64.3(6) . .
O15 W5 O6 84.8(5) . .
O15 W5 O11 150.8(6) . .
O15 W5 O14 93.9(6) . .
O15 W5 O22 60.8(6) . .
O1 W6 O8 93.8(4) . .
O1 W6 O10 93.5(4) . .
O1 W6 O12 107.8(5) . .
O1 W6 O14 107.4(5) . .
O1 W6 O22 168.6(4) . .
O8 W6 O10 79.2(5) . .
O8 W6 O22 95.1(5) . .
O10 W6 O22 95.2(5) . .
O12 W6 O8 88.6(6) . .
O12 W6 O10 156.2(6) . .
O12 W6 O14 95.1(6) . .
O12 W6 O22 65.3(5) . .
O14 W6 O8 156.2(5) . .
O14 W6 O10 88.4(5) . .
O14 W6 O22 65.6(6) . .
O2 La1 O3 71.5(3) 3_576 4_786
O2 La1 O3W 143.7(4) 3_576 .
O2 La1 O4W 70.2(6) 3_576 .
O2 La1 O5W 74.6(4) 3_576 .
O2 La1 O6W 112.1(6) 3_576 .
O3 La1 O3W 74.7(4) 4_786 .
O3 La1 O4W 112.2(6) 4_786 .
O3 La1 O5W 143.7(4) 4_786 .
O3 La1 O6W 69.9(6) 4_786 .
O4W La1 O3W 136.7(6) . .
O4W La1 O5W 66.5(7) . .
O5W La1 O3W 133.0(6) . .
O6W La1 O3W 66.5(7) . .
O6W La1 O4W 75.8(7) . .
O6W La1 O5W 136.9(6) . .
O23 La1 O2 137.8(2) . 3_576
O23 La1 O3 137.0(2) . 4_786
O23 La1 O3W 77.5(4) . .
O23 La1 O4W 69.6(5) . .
O23 La1 O5W 78.3(4) . .
O23 La1 O6W 69.2(5) . .
C6 O23 La1 155.87(12) . .
C6 O24 La2 177.77(16) . .
C5 C4 C3 120.0 . .
C5 C4 C6 120.8(3) . .
C3 C4 C6 119.2(3) . .
C4 C5 H5 120.0 . .
C4 C5 N1 120.0 . .
N1 C5 H5 120.0 . .
C1 N1 C5 120.0 . .
N1 C1 H1 120.0 . .
N1 C1 C2 120.0 . .
C2 C1 H1 120.0 . .
C1 C2 H2 120.0 . .
C3 C2 C1 120.0 . .
C3 C2 H2 120.0 . .
C4 C3 H3 120.0 . .
C2 C3 C4 120.0 . .
C2 C3 H3 120.0 . .
O23 C6 O24 124.54(14) . .
O23 C6 C4 114.13(14) . .
O24 C6 C4 121.32(16) . .
O2 La1' C6' 121.6(3) 3_576 .
O3 La1' O2 62.7(3) 4_786 3_576
O3 La1' C6' 122.1(4) 4_786 .
O3W La1' O2 128.7(6) . 3_576
O3W La1' O3 70.1(5) . 4_786
O3W La1' C6' 68.9(4) . .
O5W La1' O2 69.8(5) . 3_576
O5W La1' O3 128.3(6) . 4_786
O5W La1' O3W 136.2(6) . .
O5W La1' C6' 68.4(4) . .
O7W La1' O2 84.0(9) . 3_576
O7W La1' O3 83.8(9) . 4_786
O7W La1' O3W 110.4(9) . .
O7W La1' O5W 110.9(9) . .
O7W La1' O25 127.6(9) . .
O7W La1' C6' 149.0(9) . .
O25 La1' O3W 71.3(4) . .
O25 La1' O5W 72.5(4) . .
O25 La1' C6' 21.33(9) . .
O3 Nb4 O12 93.1(5) . 4_785
O3 Nb4 O13 98.4(5) . .
O3 Nb4 O15 96.2(6) . 4_785
O3 Nb4 O18 160.5(5) . .
O3 Nb4 O22 147.6(5) . 4_785
O4 Nb4 O3 98.8(4) 4_785 .
O4 Nb4 O12 166.5(6) 4_785 4_785
O4 Nb4 O13 94.3(5) 4_785 .
O4 Nb4 O15 87.2(6) 4_785 4_785
O4 Nb4 O18 69.4(5) 4_785 .
O4 Nb4 O22 102.6(5) 4_785 4_785
O12 Nb4 O18 100.7(5) 4_785 .
O12 Nb4 O22 63.9(5) 4_785 4_785
O13 Nb4 O12 90.2(6) . 4_785
O13 Nb4 O15 164.9(5) . 4_785
O13 Nb4 O18 68.2(5) . .
O13 Nb4 O22 103.8(5) . 4_785
O15 Nb4 O12 85.2(6) 4_785 4_785
O15 Nb4 O18 98.6(5) 4_785 .
O15 Nb4 O22 61.3(5) 4_785 4_785
O22 Nb4 O18 51.8(5) 4_785 .
O2 Nb5 O6 98.8(5) . .
O2 Nb5 O14 93.0(5) . .
O2 Nb5 O15 96.0(6) . .
O2 Nb5 O17 160.8(5) . 4_785
O2 Nb5 O22 147.3(4) . .
O6 Nb5 O14 166.7(6) . .
O6 Nb5 O15 87.4(5) . .
O6 Nb5 O17 69.2(5) . 4_785
O6 Nb5 O22 102.7(5) . .
O11 Nb5 O2 98.5(5) . .
O11 Nb5 O6 93.7(5) . .
O11 Nb5 O14 90.8(5) . .
O11 Nb5 O15 165.1(6) . .
O11 Nb5 O17 68.5(5) . 4_785
O11 Nb5 O22 104.4(5) . .
O14 Nb5 O17 101.0(5) . 4_785
O14 Nb5 O22 64.1(5) . .
O15 Nb5 O14 85.2(5) . .
O15 Nb5 O17 98.2(6) . 4_785
O15 Nb5 O22 61.0(6) . .
O22 Nb5 O17 51.9(5) . 4_785
O1 Nb6 O12 92.6(5) . .
O1 Nb6 O14 92.4(4) . .
O1 Nb6 O19 164.6(4) . 4_785
O1 Nb6 O22 143.8(4) . .
O8 Nb6 O1 101.3(5) . .
O8 Nb6 O10 97.4(6) . .
O8 Nb6 O12 89.7(6) . .
O8 Nb6 O14 162.9(6) . .
O8 Nb6 O19 69.1(5) . 4_785
O8 Nb6 O22 102.2(6) . .
O10 Nb6 O1 101.2(5) . .
O10 Nb6 O12 162.9(6) . .
O10 Nb6 O14 89.8(6) . .
O10 Nb6 O19 69.2(5) . 4_785
O10 Nb6 O22 102.5(5) . .
O12 Nb6 O14 79.4(5) . .
O12 Nb6 O19 99.3(5) . 4_785
O12 Nb6 O22 60.7(5) . .
O14 Nb6 O19 99.4(5) . 4_785
O14 Nb6 O22 61.0(5) . .
O19 Nb6 O22 51.6(4) 4_785 .
C6' O25 La1' 116.5(2) . .
C3' C4' C5' 120.0 . .
C3' C4' C6' 114.8(8) . .
C5' C4' C6' 125.0(8) . .
C4' C3' H3' 120.0 . .
C2' C3' C4' 120.0 . .
C2' C3' H3' 120.0 . .
C3' C2' H2' 120.0 . .
C3' C2' C1' 120.0 . .
C1' C2' H2' 120.0 . .
C2' C1' H1' 120.0 . .
N1' C1' C2' 120.0 . .
N1' C1' H1' 120.0 . .
C5' N1' C1' 120.0 . .
C4' C5' H5' 120.0 . .
N1' C5' C4' 120.0 . .
N1' C5' H5' 120.0 . .
O25 C6' La1' 42.13(17) . .
O25 C6' O26 124.53(16) . .
O25 C6' C4' 122.2(3) . .
O26 C6' La1' 82.4(2) . .
O26 C6' C4' 113.3(4) . .
C4' C6' La1' 164.3(4) . .

loop_
_geom_bond_atom_site_label_1
_geom_bond_atom_site_label_2
_geom_bond_distance
_geom_bond_site_symmetry_2
W1 O4 1.863(10) .
W1 O7 1.896(12) .
W1 O9 1.930(11) .
W1 O10 1.867(11) 4_785
W1 O18 2.424(13) 4_785
W1 O19 2.377(13) .
W1 O20 1.653(11) .
W2 O5 1.902(11) .
W2 O6 1.854(9) .
W2 O8 1.872(11) 4_785
W2 O9 1.929(11) .
W2 O16 1.661(11) .
W2 O17 2.415(14) 4_785
W2 O19 2.372(12) .
W3 O5 1.904(9) .
W3 O7 1.918(9) 4_785
W3 O11 1.869(10) .
W3 O13 1.866(11) .
W3 O17 2.371(14) 4_785
W3 O18 2.359(13) .
W3 O21 1.682(14) .
La2 O1 2.548(7) 3_575
La2 O1 2.548(7) 2_775
La2 O1 2.548(7) .
La2 O1W 2.597(14) .
La2 O24 2.5064(11) .
La2 O24 2.5064(11) 3_575
La2 O24 2.5064(11) 2_775
Si1 O17 1.580(15) 4_785
Si1 O17 1.580(15) .
Si1 O18 1.579(13) 4_785
Si1 O18 1.579(13) .
Si1 O19 1.611(11) .
Si1 O19 1.611(11) 4_785
Si1 O22 1.768(12) .
Si1 O22 1.768(12) 4_785
O1 W6 1.681(7) .
O1 Nb6 1.804(7) .
O2 W5 1.627(9) .
O2 La1 2.518(9) 2_774
O2 La1' 2.829(12) 2_774
O2 Nb5 1.841(9) .
O3 W4 1.624(8) .
O3 La1 2.520(9) 4_786
O3 La1' 2.828(12) 4_786
O3 Nb4 1.839(8) .
O3W La1 2.602(16) .
O3W La1' 2.567(17) .
O4 W4 2.061(11) 4_785
O4 Nb4 1.835(11) 4_785
O4W La1 2.56(2) .
O5W La1 2.589(16) .
O5W La1' 2.563(17) .
O6 W5 2.075(10) .
O6 Nb5 1.852(10) .
O6W La1 2.54(2) .
O7W La1 2.64(2) .
O7W La1' 1.67(3) .
O8 W6 2.107(13) .
O8 Nb6 1.791(13) .
O10 W6 2.112(13) .
O10 Nb6 1.792(13) .
O11 W5 2.071(11) .
O11 Nb5 1.839(12) .
O12 W4 1.851(12) 4_785
O12 W6 1.784(13) .
O12 Nb4 2.007(12) 4_785
O12 Nb6 2.064(13) .
O13 W4 2.073(13) .
O13 Nb4 1.847(14) .
O14 W5 1.848(11) .
O14 W6 1.790(13) .
O14 Nb5 2.001(11) .
O14 Nb6 2.065(14) .
O15 W4 1.827(14) 4_785
O15 W5 1.824(13) .
O15 Nb4 1.960(15) 4_785
O15 Nb5 1.963(13) .
O17 O18 1.684(19) 4_785
O17 O19 1.79(2) 4_785
O17 Nb5 2.342(12) 4_785
O18 O19 1.801(17) 4_785
O18 Nb4 2.349(11) .
O19 Nb6 2.346(11) 4_785
O22 W4 2.344(14) 4_785
O22 W5 2.355(15) .
O22 W6 2.330(11) .
O22 Nb4 2.257(15) 4_785
O22 Nb5 2.272(15) .
O22 Nb6 2.391(12) .
La1 O23 2.4880(13) .
O23 C6 1.2581(10) .
O24 C6 1.2581(10) .
C4 C5 1.3900 .
C4 C3 1.3900 .
C4 C6 1.4635(19) .
C5 H5 0.9300 .
C5 N1 1.3900 .
N1 C1 1.3900 .
C1 H1 0.9300 .
C1 C2 1.3900 .
C2 H2 0.9300 .
C2 C3 1.3900 .
C3 H3 0.9300 .
La1' O25 2.320(8) .
La1' C6' 3.094(8) .
O25 C6' 1.2581(10) .
O26 C6' 1.2581(10) .
C4' C3' 1.3900 .
C4' C5' 1.3900 .
C4' C6' 1.4635(19) .
C3' H3' 0.9300 .
C3' C2' 1.3900 .
C2' H2' 0.9300 .
C2' C1' 1.3900 .
C1' H1' 0.9300 .
C1' N1' 1.3900 .
N1' C5' 1.3900 .
C5' H5' 0.9300 .
